data_4332768
loop_
_publ_author_name
'Shorafa, Hashem'
'Seppelt, Konrad'

_publ_section_title
;
 Osmium(VII) Fluorine Compounds
;
_journal_issue 19
_journal_name_full 'Inorganic Chemistry'
_journal_page_first 7929
_journal_page_last 7934
_journal_paper_doi 10.1021/ic0608290
_journal_volume 45
_journal_year 2006
_chemical_formula_moiety OsO2F3
_chemical_formula_sum 'F6 O4 Os2'
_chemical_formula_weight 558.40
_chemical_name_systematic
; 
 Osmiumdioxidtrifluorid Tetramer 
;
_space_group_IT_number 14
_symmetry_cell_setting monoclinic
_symmetry_space_group_name_Hall '-P 2ybc'
_symmetry_space_group_name_H-M 'P 1 21/c 1'
_atom_sites_solution_hydrogens geom
_atom_sites_solution_primary direct
_atom_sites_solution_secondary difmap
_audit_creation_method SHELXL-97
_cell_angle_alpha 90.00
_cell_angle_beta 99.776(4)
_cell_angle_gamma 90.00
_cell_formula_units_Z 4
_cell_length_a 5.4181(10)
_cell_length_b 9.9332(18)
_cell_length_c 12.296(2)
_cell_measurement_temperature 133(2)
_cell_volume 652.1(2)
_computing_structure_refinement 'SHELXL-97 (Sheldrick, 1997)'
_computing_structure_solution 'SHELXS-97 (Sheldrick, 1990)'
_diffrn_ambient_temperature 173(2)
_diffrn_measured_fraction_theta_full 0.995
_diffrn_measured_fraction_theta_max 0.995
_diffrn_measurement_device_type Bruker-Smart-CCD-1000-TM
_diffrn_radiation_monochromator graphite
_diffrn_radiation_source 'fine-focus sealed tube'
_diffrn_radiation_type MoK\a
_diffrn_radiation_wavelength 0.71073
_diffrn_reflns_av_R_equivalents 0.0435
_diffrn_reflns_av_sigmaI/netI 0.0330
_diffrn_reflns_limit_h_max 7
_diffrn_reflns_limit_h_min -7
_diffrn_reflns_limit_k_max 14
_diffrn_reflns_limit_k_min -12
_diffrn_reflns_limit_l_max 17
_diffrn_reflns_limit_l_min -17
_diffrn_reflns_number 10551
_diffrn_reflns_theta_full 30.55
_diffrn_reflns_theta_max 30.55
_diffrn_reflns_theta_min 2.65
_exptl_absorpt_coefficient_mu 39.034
_exptl_absorpt_correction_T_max 1.0000
_exptl_absorpt_correction_T_min 0.516976
_exptl_absorpt_correction_type multi-scan
_exptl_absorpt_process_details SADABS
_exptl_crystal_colour green
_exptl_crystal_density_diffrn 5.687
_exptl_crystal_density_method 'not measured'
_exptl_crystal_description cube
_exptl_crystal_F_000 952
_exptl_crystal_size_max 0.1
_exptl_crystal_size_mid 0.1
_exptl_crystal_size_min 0.1
_refine_diff_density_max 3.523
_refine_diff_density_min -2.990
_refine_diff_density_rms 0.390
_refine_ls_extinction_coef 0.00072(8)
_refine_ls_extinction_expression Fc^*^=kFc[1+0.001xFc^2^\l^3^/sin(2\q)]^-1/4^
_refine_ls_extinction_method SHELXL
_refine_ls_goodness_of_fit_ref 1.071
_refine_ls_hydrogen_treatment mixed
_refine_ls_matrix_type full
_refine_ls_number_parameters 110
_refine_ls_number_reflns 1989
_refine_ls_number_restraints 0
_refine_ls_restrained_S_all 1.071
_refine_ls_R_factor_all 0.0400
_refine_ls_R_factor_gt 0.0289
_refine_ls_shift/su_max 0.002
_refine_ls_shift/su_mean 0.000
_refine_ls_structure_factor_coef Fsqd
_refine_ls_weighting_details 'calc w=1/[\s^2^(Fo^2^)+(0.0232P)^2^+6.6602P] where P=(Fo^2^+2Fc^2^)/3'
_refine_ls_weighting_scheme calc
_refine_ls_wR_factor_gt 0.0601
_refine_ls_wR_factor_ref 0.0631
_reflns_number_gt 1621
_reflns_number_total 1989
_reflns_threshold_expression >2sigma(I)
_cod_data_source_file ic0608290sup3.cif
_cod_data_source_block oso2f3t
_cod_original_sg_symbol_H-M P2(1)/c
_cod_database_code 4332768

loop_
_symmetry_equiv_pos_as_xyz
'x, y, z'
'-x, y+1/2, -z+1/2'
'-x, -y, -z'
'x, -y-1/2, z-1/2'

loop_
_atom_site_label
_atom_site_type_symbol
_atom_site_fract_x
_atom_site_fract_y
_atom_site_fract_z
_atom_site_U_iso_or_equiv
_atom_site_adp_type
_atom_site_occupancy
_atom_site_symmetry_multiplicity
_atom_site_calc_flag
Os1 Os 0.34034(5) 0.98966(3) 0.21874(2) 0.01098(9) Uani 1 1 d
O1 O 0.5422(10) 1.0631(6) 0.1411(4) 0.0124(11) Uani 1 1 d
O2 O 0.4001(10) 1.0768(5) 0.3389(5) 0.0138(11) Uani 1 1 d
O3 O 0.4811(10) 0.8410(6) 0.2515(5) 0.0139(12) Uani 1 1 d
F1 F 0.1949(8) 0.9079(5) 0.0561(4) 0.0126(9) Uani 1 1 d
Os2 Os 0.01417(5) 1.25149(3) -0.00082(2) 0.01070(9) Uani 1 1 d
O4 O 0.2704(9) 1.1708(5) -0.0451(4) 0.0092(10) Uani 1 1 d
F2 F 0.0205(8) 0.9390(5) 0.2299(4) 0.0159(10) Uani 1 1 d
F3 F 0.1066(8) 1.1573(4) 0.1429(4) 0.0129(9) Uani 1 1 d
F4 F 0.1958(9) 1.3987(5) 0.0541(4) 0.0194(10) Uani 1 1 d
F5 F -0.0905(9) 1.3354(5) -0.1348(4) 0.0156(10) Uani 1 1 d
F6 F -0.2607(9) 1.3086(5) 0.0538(4) 0.0224(11) Uani 1 1 d

loop_
_atom_site_aniso_label
_atom_site_aniso_U_11
_atom_site_aniso_U_22
_atom_site_aniso_U_33
_atom_site_aniso_U_23
_atom_site_aniso_U_13
_atom_site_aniso_U_12
Os1 0.01351(15) 0.00878(16) 0.00972(14) -0.00073(12) -0.00067(10) 0.00081(11)
O1 0.014(2) 0.014(3) 0.011(3) 0.002(2) 0.006(2) 0.001(2)
O2 0.015(3) 0.012(3) 0.014(3) -0.003(2) 0.001(2) 0.003(2)
O3 0.016(3) 0.009(3) 0.015(3) 0.005(2) -0.003(2) 0.004(2)
F1 0.014(2) 0.016(2) 0.007(2) 0.0003(18) 0.0014(17) -0.0025(18)
Os2 0.01338(15) 0.01039(16) 0.00739(14) -0.00030(11) -0.00094(10) -0.00152(11)
O4 0.009(2) 0.009(3) 0.009(3) -0.003(2) -0.0012(19) 0.000(2)
F2 0.014(2) 0.019(3) 0.014(2) 0.000(2) 0.0029(18) -0.0030(19)
F3 0.016(2) 0.010(2) 0.013(2) 0.0024(18) 0.0018(18) 0.0049(17)
F4 0.024(2) 0.014(2) 0.020(3) -0.002(2) 0.001(2) -0.004(2)
F5 0.020(2) 0.015(2) 0.011(2) 0.0034(18) 0.0001(19) -0.0023(18)
F6 0.019(2) 0.027(3) 0.021(3) -0.002(2) 0.004(2) 0.000(2)

loop_
_atom_type_symbol
_atom_type_description
_atom_type_scat_dispersion_real
_atom_type_scat_dispersion_imag
_atom_type_scat_source
O O 0.0106 0.0060 'International Tables Vol C Tables 4.2.6.8 and 6.1.1.4'
F F 0.0171 0.0103 'International Tables Vol C Tables 4.2.6.8 and 6.1.1.4'
Os Os -1.2165 7.6030 'International Tables Vol C Tables 4.2.6.8 and 6.1.1.4'

loop_
_geom_angle_atom_site_label_1
_geom_angle_atom_site_label_2
_geom_angle_atom_site_label_3
_geom_angle
_geom_angle_site_symmetry_1
_geom_angle_site_symmetry_3
O3 Os1 O2 103.2(3) . .
O3 Os1 O1 101.5(3) . .
O2 Os1 O1 102.7(3) . .
O3 Os1 F2 97.9(2) . .
O2 Os1 F2 96.8(2) . .
O1 Os1 F2 148.4(2) . .
O3 Os1 F1 88.3(2) . .
O2 Os1 F1 167.5(2) . .
O1 Os1 F1 79.3(2) . .
F2 Os1 F1 76.54(18) . .
O3 Os1 F3 166.4(2) . .
O2 Os1 F3 89.6(2) . .
O1 Os1 F3 79.6(2) . .
F2 Os1 F3 75.88(19) . .
F1 Os1 F3 78.52(17) . .
Os2 F1 Os1 134.7(2) 3_575 .
O4 Os2 F6 170.8(2) . .
O4 Os2 F4 94.3(2) . .
F6 Os2 F4 92.1(2) . .
O4 Os2 F5 93.9(2) . .
F6 Os2 F5 92.4(2) . .
F4 Os2 F5 91.9(2) . .
O4 Os2 F3 88.2(2) . .
F6 Os2 F3 85.3(2) . .
F4 Os2 F3 90.5(2) . .
F5 Os2 F3 176.67(18) . .
O4 Os2 F1 88.0(2) . 3_575
F6 Os2 F1 85.4(2) . 3_575
F4 Os2 F1 177.41(18) . 3_575
F5 Os2 F1 89.04(19) . 3_575
F3 Os2 F1 88.42(19) . 3_575
Os2 F3 Os1 140.6(2) . .

loop_
_geom_bond_atom_site_label_1
_geom_bond_atom_site_label_2
_geom_bond_distance
_geom_bond_site_symmetry_2
Os1 O3 1.680(5) .
Os1 O2 1.695(6) .
Os1 O1 1.730(5) .
Os1 F2 1.832(4) .
Os1 F1 2.178(5) .
Os1 F3 2.201(4) .
F1 Os2 1.998(4) 3_575
Os2 O4 1.767(5) .
Os2 F6 1.825(5) .
Os2 F4 1.827(5) .
Os2 F5 1.847(5) .
Os2 F3 1.988(5) .
Os2 F1 1.998(4) 3_575
